data_2311429
loop_
_publ_author_name
'Park, Hyunjin'
'Kim, Jineun'
'Kwon, Eunjin'
'Kim, Tae Ho'

_publ_section_title
;
 Crystal structure of fipronil.
;
_journal_issue 'Pt 10'
_journal_name_full 'Acta crystallographica. Section E, Crystallographic communications'
_journal_page_first 1472
_journal_page_last 1474
_journal_paper_doi 10.1107/S205698901701310X
_journal_volume 73
_journal_year 2017
_chemical_formula_iupac 'C12 H4 Cl2 F6 N4 O S'
_chemical_formula_moiety 'C12 H4 Cl2 F6 N4 O S'
_chemical_formula_sum 'C12 H4 Cl2 F6 N4 O S'
_chemical_formula_weight 437.15
_chemical_name_common fipronil
_chemical_name_systematic
5-Amino-1-[2,6-dichloro-4-(trifluoromethyl)phenyl]-4-[(trifluoromethane)sulfinyl]-1<i>H</i>-pyrazole-3-carbonitrile
_space_group_crystal_system monoclinic
_space_group_IT_number 15
_space_group_name_Hall '-C 2yc'
_space_group_name_H-M_alt 'C 1 2/c 1'
_atom_sites_solution_hydrogens geom
_audit_creation_method SHELXL-2014/7
_cell_angle_alpha 90
_cell_angle_beta 129.699(3)
_cell_angle_gamma 90
_cell_formula_units_Z 8
_cell_length_a 22.5649(16)
_cell_length_b 12.6823(9)
_cell_length_c 14.9051(11)
_cell_measurement_reflns_used 2101
_cell_measurement_temperature 173(2)
_cell_measurement_theta_max 21.62
_cell_measurement_theta_min 2.35
_cell_volume 3281.9(4)
_computing_cell_refinement
;
SAINT (Bruker, 2014)
;
_computing_data_collection
;
APEX2 (Bruker, 2014)
;
_computing_data_reduction
;
SAINT (Bruker, 2014)
;
_computing_molecular_graphics
;
DIAMOND (Brandenburg, 2010)
;
_computing_publication_material
;
SHELXTL (Sheldrick, 2008) and publCIF (Westrip, 2010)
;
_computing_structure_refinement
;
SHELXL2014 (Sheldrick, 2015)
;
_computing_structure_solution
;
SHELXS97 (Sheldrick, 2008)
;
_diffrn_ambient_temperature 173(2)
_diffrn_measured_fraction_theta_full 1.000
_diffrn_measured_fraction_theta_max 0.994
_diffrn_measurement_device_type 'Bruker APEXII CCD'
_diffrn_measurement_method '\f and \w scans'
_diffrn_radiation_type MoK\a
_diffrn_radiation_wavelength 0.71073
_diffrn_reflns_av_R_equivalents 0.0656
_diffrn_reflns_limit_h_max 29
_diffrn_reflns_limit_h_min -28
_diffrn_reflns_limit_k_max 16
_diffrn_reflns_limit_k_min -16
_diffrn_reflns_limit_l_max 19
_diffrn_reflns_limit_l_min -19
_diffrn_reflns_number 14125
_diffrn_reflns_theta_full 25.242
_diffrn_reflns_theta_max 27.441
_diffrn_reflns_theta_min 1.989
_exptl_absorpt_coefficient_mu 0.597
_exptl_absorpt_correction_T_max 0.7456
_exptl_absorpt_correction_T_min 0.5865
_exptl_absorpt_correction_type multi-scan
_exptl_absorpt_process_details
;
(SADABS; Bruker, 2014)
;
_exptl_crystal_colour colourless
_exptl_crystal_density_diffrn 1.769
_exptl_crystal_description plate
_exptl_crystal_F_000 1728
_exptl_crystal_size_max 0.150
_exptl_crystal_size_mid 0.130
_exptl_crystal_size_min 0.040
_refine_diff_density_max 0.376
_refine_diff_density_min -0.324
_refine_ls_extinction_method none
_refine_ls_goodness_of_fit_ref 1.032
_refine_ls_hydrogen_treatment constr
_refine_ls_matrix_type full
_refine_ls_number_parameters 263
_refine_ls_number_reflns 3731
_refine_ls_number_restraints 36
_refine_ls_restrained_S_all 1.089
_refine_ls_R_factor_all 0.0796
_refine_ls_R_factor_gt 0.0483
_refine_ls_shift/su_max 0.001
_refine_ls_shift/su_mean 0.000
_refine_ls_structure_factor_coef Fsqd
_refine_ls_weighting_details 'w=1/[\s^2^(Fo^2^)+(0.0463P)^2^+0.8977P] where P=(Fo^2^+2Fc^2^)/3'
_refine_ls_weighting_scheme calc
_refine_ls_wR_factor_gt 0.1055
_refine_ls_wR_factor_ref 0.1202
_reflns_number_gt 2506
_reflns_number_total 3731
_reflns_threshold_expression 'I > 2\s(I)'
_cod_data_source_file sj5534sup1.cif
_cod_data_source_block I
_cod_original_sg_symbol_H-M 'C 2/c'
_cod_database_code 2311429
_shelx_space_group_comment
;
The symmetry employed for this shelxl refinement is uniquely defined
by the following loop, which should always be used as a source of
symmetry information in preference to the above space-group names.
They are only intended as comments.
;
_shelx_estimated_absorpt_t_min 0.916
_shelx_estimated_absorpt_t_max 0.977

loop_
_space_group_symop_operation_xyz
'x, y, z'
'-x, y, -z+1/2'
'x+1/2, y+1/2, z'
'-x+1/2, y+1/2, -z+1/2'
'-x, -y, -z'
'x, -y, z-1/2'
'-x+1/2, -y+1/2, -z'
'x+1/2, -y+1/2, z-1/2'

loop_
_atom_site_type_symbol
_atom_site_label
_atom_site_fract_x
_atom_site_fract_y
_atom_site_fract_z
_atom_site_U_iso_or_equiv
_atom_site_adp_type
_atom_site_calc_flag
_atom_site_occupancy
_atom_site_disorder_assembly
_atom_site_disorder_group
Cl Cl1 0.94088(4) 0.32995(6) 1.06637(7) 0.0429(2) Uani d 1 . .
Cl Cl2 1.04310(4) 0.06765(6) 0.90739(7) 0.0417(2) Uani d 1 . .
S S1 0.83382(4) 0.44166(6) 0.63886(6) 0.0337(2) Uani d 1 . .
F F1 0.89072(10) 0.55280(14) 0.83001(16) 0.0516(5) Uani d 1 . .
F F2 0.77293(11) 0.50457(17) 0.7312(2) 0.0695(7) Uani d 1 . .
F F3 0.80245(12) 0.62984(14) 0.66925(18) 0.0673(6) Uani d 1 . .
F F4 1.2426(3) 0.1359(8) 1.3877(5) 0.084(2) Uani d 0.620(15) A 1
F F5 1.1906(7) -0.0112(5) 1.3561(5) 0.110(4) Uani d 0.620(15) A 1
F F6 1.1641(4) 0.1123(8) 1.4199(6) 0.075(2) Uani d 0.620(15) A 1
F F4' 1.2399(5) 0.0680(16) 1.3697(9) 0.081(4) Uani d 0.380(15) A 2
F F5' 1.1577(6) -0.0083(10) 1.3614(9) 0.075(3) Uani d 0.380(15) A 2
F F6' 1.1875(10) 0.1483(11) 1.4220(10) 0.092(5) Uani d 0.380(15) A 2
O O1 0.89951(12) 0.48383(17) 0.6504(2) 0.0470(6) Uani d 1 . .
N N1 0.93791(12) 0.22985(17) 0.88474(19) 0.0279(5) Uani d 1 . .
N N2 0.86486(12) 0.18765(17) 0.8196(2) 0.0321(6) Uani d 1 . .
N N3 1.00700(13) 0.37326(19) 0.8898(2) 0.0376(6) Uani d 1 . .
H H3A 1.0499 0.3510 0.9563 0.045 Uiso calc 1 . .
H H3B 1.0072 0.4310 0.8572 0.045 Uiso calc 1 . .
N N4 0.67806(14) 0.2159(2) 0.5679(3) 0.0525(8) Uani d 1 . .
C C1 0.82489(17) 0.5375(2) 0.7227(3) 0.0398(8) Uani d 1 . .
C C2 0.86620(15) 0.3372(2) 0.7357(2) 0.0291(6) Uani d 1 . .
C C3 0.94140(15) 0.3194(2) 0.8382(2) 0.0278(6) Uani d 1 . .
C C4 0.82316(15) 0.2528(2) 0.7293(2) 0.0304(6) Uani d 1 . .
C C5 0.99688(14) 0.1918(2) 0.9991(2) 0.0268(6) Uani d 1 . .
C C6 1.00414(16) 0.2340(2) 1.0918(3) 0.0302(6) Uani d 1 . .
C C7 1.06225(16) 0.2006(2) 1.2042(2) 0.0325(7) Uani d 1 . .
H H7 1.0673 0.2297 1.2676 0.039 Uiso calc 1 . .
C C8 1.11308(15) 0.1241(2) 1.2236(2) 0.0319(7) Uani d 1 . .
C C9 1.10661(15) 0.0802(2) 1.1335(2) 0.0307(7) Uani d 1 . .
H H9 1.1411 0.0264 1.1480 0.037 Uiso calc 1 . .
C C10 1.04895(15) 0.1158(2) 1.0209(2) 0.0287(6) Uani d 1 . .
C C11 1.1763(2) 0.0878(3) 1.3460(3) 0.0481(9) Uani d 1 . .
C C12 0.74238(17) 0.2320(2) 0.6396(3) 0.0364(7) Uani d 1 . .

loop_
_atom_site_aniso_label
_atom_site_aniso_U_11
_atom_site_aniso_U_22
_atom_site_aniso_U_33
_atom_site_aniso_U_12
_atom_site_aniso_U_13
_atom_site_aniso_U_23
Cl1 0.0409(5) 0.0398(4) 0.0512(5) 0.0144(3) 0.0308(4) 0.0070(3)
Cl2 0.0381(4) 0.0498(5) 0.0383(5) 0.0030(3) 0.0249(4) -0.0050(3)
S1 0.0242(4) 0.0383(4) 0.0292(4) 0.0042(3) 0.0127(4) 0.0077(3)
F1 0.0376(11) 0.0530(12) 0.0410(12) 0.0005(9) 0.0143(10) -0.0068(8)
F2 0.0514(13) 0.0723(15) 0.1067(19) -0.0067(11) 0.0606(14) -0.0199(13)
F3 0.0577(13) 0.0370(11) 0.0654(14) 0.0157(9) 0.0200(12) 0.0090(9)
F4 0.026(2) 0.100(5) 0.060(3) -0.007(3) -0.003(2) 0.023(3)
F5 0.138(7) 0.048(3) 0.041(3) 0.043(4) 0.010(3) 0.010(2)
F6 0.059(3) 0.125(6) 0.037(3) 0.020(3) 0.030(3) 0.022(3)
F4' 0.039(4) 0.128(9) 0.063(5) 0.019(5) 0.026(4) 0.048(5)
F5' 0.062(5) 0.087(6) 0.058(4) 0.006(4) 0.031(4) 0.046(4)
F6' 0.103(8) 0.081(6) 0.030(4) 0.037(6) 0.013(5) -0.001(4)
O1 0.0429(13) 0.0494(14) 0.0594(15) 0.0056(11) 0.0376(13) 0.0151(11)
N1 0.0143(11) 0.0307(12) 0.0257(13) -0.0012(9) 0.0067(11) 0.0049(9)
N2 0.0178(11) 0.0313(13) 0.0332(14) -0.0032(10) 0.0098(11) 0.0022(10)
N3 0.0169(12) 0.0442(15) 0.0356(15) -0.0038(10) 0.0093(12) 0.0110(11)
N4 0.0248(15) 0.0419(16) 0.0570(19) -0.0042(12) 0.0104(15) -0.0070(13)
C1 0.0229(15) 0.0400(18) 0.045(2) 0.0010(13) 0.0164(16) 0.0011(14)
C2 0.0166(13) 0.0316(15) 0.0286(16) 0.0007(11) 0.0096(13) 0.0033(11)
C3 0.0210(14) 0.0306(15) 0.0285(16) 0.0021(11) 0.0144(13) 0.0035(12)
C4 0.0165(13) 0.0294(15) 0.0325(16) 0.0005(11) 0.0097(13) -0.0011(12)
C5 0.0189(13) 0.0267(14) 0.0264(15) -0.0023(11) 0.0106(13) 0.0033(11)
C6 0.0248(15) 0.0264(14) 0.0361(17) 0.0032(11) 0.0178(14) 0.0025(12)
C7 0.0316(16) 0.0332(15) 0.0286(16) -0.0008(13) 0.0173(15) -0.0011(12)
C8 0.0226(15) 0.0326(16) 0.0288(16) -0.0006(12) 0.0110(14) 0.0045(12)
C9 0.0221(14) 0.0280(15) 0.0364(17) 0.0031(11) 0.0161(14) 0.0044(12)
C10 0.0232(14) 0.0282(15) 0.0302(16) -0.0013(11) 0.0150(14) -0.0004(11)
C11 0.040(2) 0.055(2) 0.0331(19) 0.0070(17) 0.0153(18) 0.0064(16)
C12 0.0237(16) 0.0269(15) 0.0414(19) -0.0029(12) 0.0128(15) -0.0019(13)

loop_
_atom_type_symbol
_atom_type_description
_atom_type_scat_dispersion_real
_atom_type_scat_dispersion_imag
_atom_type_scat_source
C C 0.0033 0.0016 'International Tables Vol C Tables 4.2.6.8 and 6.1.1.4'
H H 0.0000 0.0000 'International Tables Vol C Tables 4.2.6.8 and 6.1.1.4'
N N 0.0061 0.0033 'International Tables Vol C Tables 4.2.6.8 and 6.1.1.4'
O O 0.0106 0.0060 'International Tables Vol C Tables 4.2.6.8 and 6.1.1.4'
F F 0.0171 0.0103 'International Tables Vol C Tables 4.2.6.8 and 6.1.1.4'
S S 0.1246 0.1234 'International Tables Vol C Tables 4.2.6.8 and 6.1.1.4'
Cl Cl 0.1484 0.1585 'International Tables Vol C Tables 4.2.6.8 and 6.1.1.4'

loop_
_geom_angle_atom_site_label_1
_geom_angle_atom_site_label_2
_geom_angle_atom_site_label_3
_geom_angle
O1 S1 C2 108.69(13)
O1 S1 C1 102.58(14)
C2 S1 C1 96.30(14)
C3 N1 N2 113.4(2)
C3 N1 C5 125.6(2)
N2 N1 C5 119.7(2)
C4 N2 N1 103.1(2)
C3 N3 H3A 120.0
C3 N3 H3B 120.0
H3A N3 H3B 120.0
F3 C1 F2 108.4(3)
F3 C1 F1 107.4(3)
F2 C1 F1 107.9(3)
F3 C1 S1 110.0(2)
F2 C1 S1 110.0(2)
F1 C1 S1 112.9(2)
C3 C2 C4 104.7(2)
C3 C2 S1 127.2(2)
C4 C2 S1 128.1(2)
N3 C3 N1 122.4(2)
N3 C3 C2 132.0(3)
N1 C3 C2 105.5(2)
N2 C4 C2 113.2(2)
N2 C4 C12 119.1(3)
C2 C4 C12 127.8(3)
C10 C5 C6 119.3(3)
C10 C5 N1 121.4(3)
C6 C5 N1 119.2(2)
C7 C6 C5 120.5(3)
C7 C6 Cl1 119.7(2)
C5 C6 Cl1 119.9(2)
C6 C7 C8 119.1(3)
C6 C7 H7 120.4
C8 C7 H7 120.4
C9 C8 C7 121.6(3)
C9 C8 C11 119.3(3)
C7 C8 C11 119.1(3)
C8 C9 C10 118.9(3)
C8 C9 H9 120.6
C10 C9 H9 120.6
C9 C10 C5 120.6(3)
C9 C10 Cl2 119.8(2)
C5 C10 Cl2 119.6(2)
F6' C11 F4' 109.4(8)
F5 C11 F6 107.4(6)
F5 C11 F4 105.6(5)
F6 C11 F4 105.6(5)
F6' C11 F5' 107.5(9)
F4' C11 F5' 101.2(7)
F6' C11 C8 113.4(6)
F4' C11 C8 115.4(5)
F5 C11 C8 114.6(4)
F6 C11 C8 113.3(4)
F4 C11 C8 109.7(4)
F5' C11 C8 108.9(5)
N4 C12 C4 179.7(4)

loop_
_geom_bond_atom_site_label_1
_geom_bond_atom_site_label_2
_geom_bond_distance
Cl1 C6 1.724(3)
Cl2 C10 1.723(3)
S1 O1 1.479(2)
S1 C2 1.739(3)
S1 C1 1.844(3)
F1 C1 1.329(3)
F2 C1 1.325(3)
F3 C1 1.321(4)
F4 C11 1.344(7)
F5 C11 1.281(7)
F6 C11 1.331(8)
F4' C11 1.265(9)
F5' C11 1.357(11)
F6' C11 1.253(13)
N1 C3 1.359(3)
N1 N2 1.379(3)
N1 C5 1.418(3)
N2 C4 1.327(3)
N3 C3 1.340(3)
N3 H3A 0.8800
N3 H3B 0.8800
N4 C12 1.144(4)
C2 C3 1.398(4)
C2 C4 1.408(4)
C4 C12 1.437(4)
C5 C10 1.388(4)
C5 C6 1.389(4)
C6 C7 1.379(4)
C7 C8 1.384(4)
C7 H7 0.9500
C8 C9 1.373(4)
C8 C11 1.500(4)
C9 C10 1.387(4)
C9 H9 0.9500

loop_
_geom_hbond_atom_site_label_D
_geom_hbond_atom_site_label_H
_geom_hbond_atom_site_label_A
_geom_hbond_site_symmetry_A
_geom_hbond_distance_DH
_geom_hbond_distance_HA
_geom_hbond_distance_DA
_geom_hbond_angle_DHA
N3 H3A N4 8_556 0.88 2.39 3.183(3) 150.5
N3 H3B O1 2_756 0.88 2.28 2.896(3) 127.0
C9 H9 F2 8_556 0.95 2.42 3.222(3) 142.6

loop_
_geom_torsion_atom_site_label_1
_geom_torsion_atom_site_label_2
_geom_torsion_atom_site_label_3
_geom_torsion_atom_site_label_4
_geom_torsion
C3 N1 N2 C4 1.3(3)
C5 N1 N2 C4 169.4(2)
O1 S1 C1 F3 67.2(2)
C2 S1 C1 F3 178.0(2)
O1 S1 C1 F2 -173.4(2)
C2 S1 C1 F2 -62.6(2)
O1 S1 C1 F1 -52.8(2)
C2 S1 C1 F1 58.0(2)
O1 S1 C2 C3 24.2(3)
C1 S1 C2 C3 -81.4(3)
O1 S1 C2 C4 -156.3(3)
C1 S1 C2 C4 98.1(3)
N2 N1 C3 N3 178.6(3)
C5 N1 C3 N3 11.4(4)
N2 N1 C3 C2 -0.3(3)
C5 N1 C3 C2 -167.6(3)
C4 C2 C3 N3 -179.6(3)
S1 C2 C3 N3 0.0(5)
C4 C2 C3 N1 -0.8(3)
S1 C2 C3 N1 178.9(2)
N1 N2 C4 C2 -1.8(3)
N1 N2 C4 C12 178.8(3)
C3 C2 C4 N2 1.7(3)
S1 C2 C4 N2 -177.9(2)
C3 C2 C4 C12 -179.0(3)
S1 C2 C4 C12 1.4(5)
C3 N1 C5 C10 -96.6(3)
N2 N1 C5 C10 96.9(3)
C3 N1 C5 C6 81.4(3)
N2 N1 C5 C6 -85.1(3)
C10 C5 C6 C7 -0.2(4)
N1 C5 C6 C7 -178.2(2)
C10 C5 C6 Cl1 179.0(2)
N1 C5 C6 Cl1 1.0(4)
C5 C6 C7 C8 -0.3(4)
Cl1 C6 C7 C8 -179.5(2)
C6 C7 C8 C9 -0.5(4)
C6 C7 C8 C11 179.9(3)
C7 C8 C9 C10 1.8(4)
C11 C8 C9 C10 -178.7(3)
C8 C9 C10 C5 -2.3(4)
C8 C9 C10 Cl2 176.2(2)
C6 C5 C10 C9 1.5(4)
N1 C5 C10 C9 179.5(2)
C6 C5 C10 Cl2 -177.0(2)
N1 C5 C10 Cl2 1.0(4)
C9 C8 C11 F6' 164.8(12)
C7 C8 C11 F6' -15.6(12)
C9 C8 C11 F4' 37.5(12)
C7 C8 C11 F4' -142.9(11)
C9 C8 C11 F5 -38.1(10)
C7 C8 C11 F5 141.4(9)
C9 C8 C11 F6 -161.9(6)
C7 C8 C11 F6 17.6(6)
C9 C8 C11 F4 80.4(6)
C7 C8 C11 F4 -100.0(6)
C9 C8 C11 F5' -75.4(7)
C7 C8 C11 F5' 104.1(7)
